data_4502431
loop_
_publ_author_name
'Chen, Shui-Sheng'
'Fan, Jian'
'Okamura, Taka-aki'
'Chen, Man-Sheng'
'Su, Zhi'
'Sun, Wei-Yin'
'Ueyama, Norikazu'

_publ_section_title
;
 Synthesis, Crystal Structure, and Photoluminescence of a Series of
 Zinc(II) Coordination Polymers with 1,4-Di(1H-imidazol-4-yl)benzene and
 Varied Carboxylate Ligands
;
_journal_issue 2
_journal_name_full 'Crystal Growth &amp; Design'
_journal_page_first 812
_journal_paper_doi 10.1021/cg9011857
_journal_volume 10
_journal_year 2010
_chemical_formula_moiety 'C42 H36 N8 O17 Zn3'
_chemical_formula_sum 'C42 H36 N8 O17 Zn3'
_chemical_formula_weight 1120.90
_chemical_name_systematic
; 
 ? 
;
_space_group_IT_number 15
_symmetry_cell_setting monoclinic
_symmetry_space_group_name_Hall '-C 2yc'
_symmetry_space_group_name_H-M 'C 1 2/c 1'
_atom_sites_solution_hydrogens geom
_atom_sites_solution_primary direct
_atom_sites_solution_secondary difmap
_audit_creation_method SHELXL-97
_cell_angle_alpha 90.00
_cell_angle_beta 131.2260(10)
_cell_angle_gamma 90.00
_cell_formula_units_Z 4
_cell_length_a 25.7152(19)
_cell_length_b 12.4412(9)
_cell_length_c 17.4887(12)
_cell_measurement_reflns_used 7930
_cell_measurement_temperature 293(2)
_cell_measurement_theta_max 28.21
_cell_measurement_theta_min 2.33
_cell_volume 4208.2(5)
_computing_cell_refinement 'Bruker SMART'
_computing_data_collection 'Bruker SMART'
_computing_data_reduction 'Bruker SAINT'
_computing_molecular_graphics 'Bruker SHELXTL'
_computing_publication_material 'Bruker SHELXTL'
_computing_structure_refinement 'SHELXL-97 (Sheldrick, 1997)'
_computing_structure_solution 'SHELXS-97 (Sheldrick, 1990)'
_diffrn_ambient_temperature 293(2)
_diffrn_measured_fraction_theta_full 0.997
_diffrn_measured_fraction_theta_max 0.997
_diffrn_measurement_device_type 'Bruker Smart Apex CCD'
_diffrn_measurement_method 'phi and omega scans'
_diffrn_radiation_monochromator graphite
_diffrn_radiation_source 'fine-focus sealed tube'
_diffrn_radiation_type MoK\a
_diffrn_radiation_wavelength 0.71073
_diffrn_reflns_av_R_equivalents 0.0642
_diffrn_reflns_av_sigmaI/netI 0.0427
_diffrn_reflns_limit_h_max 27
_diffrn_reflns_limit_h_min -31
_diffrn_reflns_limit_k_max 14
_diffrn_reflns_limit_k_min -15
_diffrn_reflns_limit_l_max 21
_diffrn_reflns_limit_l_min -21
_diffrn_reflns_number 11112
_diffrn_reflns_theta_full 26.00
_diffrn_reflns_theta_max 26.00
_diffrn_reflns_theta_min 1.95
_exptl_absorpt_coefficient_mu 1.786
_exptl_absorpt_correction_T_max 0.8142
_exptl_absorpt_correction_T_min 0.7054
_exptl_absorpt_correction_type multi-scan
_exptl_absorpt_process_details 'SADABS; Bruker, 2000'
_exptl_crystal_colour colorless
_exptl_crystal_density_diffrn 1.769
_exptl_crystal_density_method 'not measured'
_exptl_crystal_description block
_exptl_crystal_F_000 2280
_exptl_crystal_size_max 0.21
_exptl_crystal_size_mid 0.16
_exptl_crystal_size_min 0.12
_refine_diff_density_max 0.455
_refine_diff_density_min -0.423
_refine_diff_density_rms 0.075
_refine_ls_extinction_method none
_refine_ls_goodness_of_fit_ref 1.066
_refine_ls_hydrogen_treatment constr
_refine_ls_matrix_type full
_refine_ls_number_parameters 319
_refine_ls_number_reflns 4120
_refine_ls_number_restraints 0
_refine_ls_restrained_S_all 1.066
_refine_ls_R_factor_all 0.0334
_refine_ls_R_factor_gt 0.0304
_refine_ls_shift/su_max 0.009
_refine_ls_shift/su_mean 0.001
_refine_ls_structure_factor_coef Fsqd
_refine_ls_weighting_details 'calc w=1/[\s^2^(Fo^2^)+(0.0486P)^2^+0.7975P] where P=(Fo^2^+2Fc^2^)/3'
_refine_ls_weighting_scheme calc
_refine_ls_wR_factor_gt 0.0837
_refine_ls_wR_factor_ref 0.0850
_reflns_number_gt 3732
_reflns_number_total 4120
_reflns_threshold_expression >2sigma(I)
_cod_data_source_file cg9011857_si_002.cif
_cod_data_source_block 6
_cod_depositor_comments
;
The following automatic conversions were performed:

'_symmetry_cell_setting' value 'Monoclinic' changed to 'monoclinic'
according to /home/saulius/struct/CIF-dictionaries/cif_core.dic
dictionary named 'cif_core.dic' version 2.4.2 from 2011-04-26.

Automatic conversion script
Id: cif_fix_values 1715 2011-07-08 13:25:40Z adriana 
;
_cod_original_sg_symbol_H-M 'C2/c  '
_cod_database_code 4502431

loop_
_symmetry_equiv_pos_as_xyz
'x, y, z'
'-x, y, -z+1/2'
'x+1/2, y+1/2, z'
'-x+1/2, y+1/2, -z+1/2'
'-x, -y, -z'
'x, -y, z-1/2'
'-x+1/2, -y+1/2, -z'
'x+1/2, -y+1/2, z-1/2'

loop_
_atom_site_label
_atom_site_type_symbol
_atom_site_fract_x
_atom_site_fract_y
_atom_site_fract_z
_atom_site_U_iso_or_equiv
_atom_site_adp_type
_atom_site_occupancy
_atom_site_symmetry_multiplicity
_atom_site_calc_flag
_atom_site_refinement_flags
Zn1 Zn 0.5000 -0.39713(2) 0.7500 0.02089(10) Uani 1 2 d S
Zn2 Zn 0.774009(13) 0.202993(19) 0.862942(17) 0.02629(10) Uani 1 1 d .
C1 C 0.97801(10) 0.75086(17) 0.92797(15) 0.0252(4) Uani 1 1 d .
C2 C 0.94243(11) 0.67248(18) 0.85261(15) 0.0309(5) Uani 1 1 d .
H2 H 0.9358 0.6811 0.7939 0.037 Uiso 1 1 calc R
C3 C 0.91690(11) 0.58242(17) 0.86374(15) 0.0310(5) Uani 1 1 d .
H3 H 0.8933 0.5310 0.8124 0.037 Uiso 1 1 calc R
C4 C 0.92601(10) 0.56710(16) 0.95102(15) 0.0250(4) Uani 1 1 d .
C5 C 0.96264(11) 0.64451(17) 1.02644(15) 0.0292(5) Uani 1 1 d .
H5 H 0.9698 0.6355 1.0856 0.035 Uiso 1 1 calc R
C6 C 0.98865(11) 0.73428(18) 1.01610(15) 0.0299(5) Uani 1 1 d .
H6 H 1.0136 0.7844 1.0684 0.036 Uiso 1 1 calc R
C7 C 0.89817(10) 0.47063(17) 0.96096(14) 0.0255(4) Uani 1 1 d .
C8 C 0.85799(12) 0.39020(18) 0.89521(16) 0.0325(5) Uani 1 1 d .
H8 H 0.8411 0.3858 0.8292 0.039 Uiso 1 1 calc R
C9 C 0.87844(11) 0.35156(17) 1.03240(16) 0.0302(5) Uani 1 1 d .
H9 H 0.8794 0.3170 1.0805 0.036 Uiso 1 1 calc R
C10 C 0.99959(11) 0.85044(17) 0.91086(15) 0.0271(4) Uani 1 1 d .
C11 C 0.97374(11) 0.90244(17) 0.82394(16) 0.0291(5) Uani 1 1 d .
H11 H 0.9380 0.8770 0.7587 0.035 Uiso 1 1 calc R
C12 C 1.05499(11) 1.00303(18) 0.94659(15) 0.0300(5) Uani 1 1 d .
H12 H 1.0862 1.0592 0.9833 0.036 Uiso 1 1 calc R
C13 C 0.69466(11) -0.09860(16) 0.91299(14) 0.0244(4) Uani 1 1 d .
H13 H 0.6765 -0.0854 0.8471 0.029 Uiso 1 1 calc R
C14 C 0.66620(10) -0.17965(16) 0.93015(14) 0.0217(4) Uani 1 1 d .
C15 C 0.69384(10) -0.19901(15) 1.02889(14) 0.0215(4) Uani 1 1 d .
H15 H 0.6752 -0.2528 1.0414 0.026 Uiso 1 1 calc R
C16 C 0.74948(10) -0.13829(16) 1.10943(14) 0.0225(4) Uani 1 1 d .
C17 C 0.77727(10) -0.05822(16) 1.09105(14) 0.0240(4) Uani 1 1 d .
H17 H 0.8146 -0.0182 1.1449 0.029 Uiso 1 1 calc R
C18 C 0.74954(11) -0.03713(16) 0.99218(15) 0.0240(4) Uani 1 1 d .
C19 C 0.77580(11) 0.05512(17) 0.97110(16) 0.0284(4) Uani 1 1 d .
C20 C 0.60394(10) -0.23996(17) 0.84111(14) 0.0244(4) Uani 1 1 d .
C21 C 0.77746(11) -0.15604(16) 1.21564(15) 0.0262(4) Uani 1 1 d .
N1 N 0.84543(9) 0.31566(14) 0.93939(13) 0.0294(4) Uani 1 1 d .
N2 N 0.91004(9) 0.44393(14) 1.04776(12) 0.0285(4) Uani 1 1 d .
H2A H 0.9340 0.4810 1.1029 0.034 Uiso 1 1 calc R
N3 N 1.00799(9) 0.99816(14) 0.84610(12) 0.0271(4) Uani 1 1 d .
N4 N 1.05150(9) 0.91653(15) 0.98802(13) 0.0299(4) Uani 1 1 d .
H4 H 1.0773 0.9040 1.0521 0.036 Uiso 1 1 calc R
O1 O 0.76020(8) 0.05575(13) 0.88516(11) 0.0368(4) Uani 1 1 d .
O2 O 0.80905(9) 0.12903(13) 1.03320(12) 0.0395(4) Uani 1 1 d .
O3 O 0.74239(8) -0.21676(12) 1.22521(11) 0.0331(4) Uani 1 1 d .
O4 O 0.83113(9) -0.11012(13) 1.28898(11) 0.0396(4) Uani 1 1 d .
O5 O 0.58751(7) -0.32548(12) 0.86006(10) 0.0291(3) Uani 1 1 d .
O6 O 0.57097(9) -0.20207(13) 0.75471(11) 0.0411(4) Uani 1 1 d .
O1W O 0.69223(9) 0.27986(15) 0.83109(12) 0.0427(4) Uani 1 1 d .
O2W O 0.15991(12) 0.89374(18) 0.67356(16) 0.0650(6) Uani 1 1 d .
O3W O 0.5000 0.03191(19) 0.2500 0.0422(6) Uani 1 2 d S
H1W2 H 0.6975 0.3137 0.8788 0.051 Uiso 1 1 d R
H3W1 H 0.5241 0.0670 0.2527 0.051 Uiso 1 1 d R
H1W1 H 0.6795 0.3181 0.7889 0.051 Uiso 1 1 d R
H2W2 H 0.1936 0.8457 0.6797 0.29(4) Uiso 1 1 d R
H2W1 H 0.1683 0.9756 0.6913 0.20(3) Uiso 1 1 d R

loop_
_atom_site_aniso_label
_atom_site_aniso_U_11
_atom_site_aniso_U_22
_atom_site_aniso_U_33
_atom_site_aniso_U_23
_atom_site_aniso_U_13
_atom_site_aniso_U_12
Zn1 0.01902(18) 0.02012(18) 0.01817(17) 0.000 0.00995(15) 0.000
Zn2 0.03182(16) 0.02636(15) 0.02361(15) -0.00405(9) 0.01952(13) -0.00889(10)
C1 0.0215(10) 0.0243(11) 0.0240(10) 0.0044(8) 0.0125(9) -0.0004(8)
C2 0.0339(12) 0.0342(12) 0.0229(10) 0.0015(9) 0.0180(10) -0.0036(10)
C3 0.0346(12) 0.0296(11) 0.0238(11) -0.0053(9) 0.0170(10) -0.0092(10)
C4 0.0222(10) 0.0245(10) 0.0256(10) 0.0018(8) 0.0145(9) -0.0011(8)
C5 0.0332(12) 0.0307(12) 0.0217(10) -0.0010(8) 0.0172(10) -0.0056(9)
C6 0.0333(12) 0.0281(11) 0.0246(10) -0.0046(8) 0.0175(10) -0.0067(9)
C7 0.0226(10) 0.0272(11) 0.0221(10) -0.0010(8) 0.0128(9) -0.0027(8)
C8 0.0379(13) 0.0346(12) 0.0264(11) -0.0037(9) 0.0218(11) -0.0120(10)
C9 0.0329(12) 0.0320(12) 0.0265(11) -0.0007(9) 0.0198(10) -0.0071(10)
C10 0.0246(10) 0.0285(11) 0.0256(10) 0.0016(8) 0.0155(9) -0.0020(9)
C11 0.0251(11) 0.0304(11) 0.0231(10) -0.0011(8) 0.0121(9) -0.0076(9)
C12 0.0302(11) 0.0273(11) 0.0258(10) -0.0010(8) 0.0156(10) -0.0073(9)
C13 0.0265(11) 0.0276(10) 0.0190(9) 0.0028(8) 0.0150(9) 0.0018(8)
C14 0.0205(10) 0.0220(10) 0.0204(9) 0.0003(8) 0.0125(9) 0.0001(8)
C15 0.0219(10) 0.0219(10) 0.0221(10) 0.0016(7) 0.0151(9) -0.0009(8)
C16 0.0214(10) 0.0256(10) 0.0200(9) 0.0018(8) 0.0134(9) 0.0019(8)
C17 0.0227(10) 0.0251(10) 0.0216(9) -0.0033(8) 0.0135(9) -0.0037(8)
C18 0.0260(10) 0.0219(10) 0.0270(10) 0.0017(8) 0.0187(9) -0.0004(8)
C19 0.0324(11) 0.0279(11) 0.0322(11) 0.0013(9) 0.0244(10) -0.0017(9)
C20 0.0197(10) 0.0278(11) 0.0218(10) -0.0022(8) 0.0120(9) -0.0005(8)
C21 0.0327(11) 0.0242(10) 0.0214(10) 0.0018(8) 0.0177(10) 0.0048(9)
N1 0.0327(10) 0.0289(9) 0.0266(9) -0.0050(7) 0.0195(9) -0.0120(8)
N2 0.0316(10) 0.0287(10) 0.0228(8) -0.0040(7) 0.0168(8) -0.0071(8)
N3 0.0256(9) 0.0246(9) 0.0235(8) 0.0030(7) 0.0130(8) -0.0040(7)
N4 0.0274(9) 0.0319(10) 0.0196(8) 0.0014(7) 0.0108(8) -0.0067(8)
O1 0.0512(10) 0.0333(9) 0.0344(8) -0.0006(7) 0.0319(8) -0.0115(8)
O2 0.0557(11) 0.0332(9) 0.0452(9) -0.0109(7) 0.0399(9) -0.0186(8)
O3 0.0434(9) 0.0365(9) 0.0276(8) 0.0012(6) 0.0270(8) -0.0044(7)
O4 0.0408(10) 0.0424(10) 0.0198(8) -0.0034(6) 0.0131(8) -0.0076(8)
O5 0.0229(7) 0.0295(8) 0.0242(7) -0.0015(6) 0.0109(6) -0.0077(6)
O6 0.0381(9) 0.0459(10) 0.0173(8) 0.0027(6) 0.0088(7) -0.0076(8)
O1W 0.0383(10) 0.0558(11) 0.0340(9) -0.0086(8) 0.0238(8) 0.0009(8)
O2W 0.0661(14) 0.0520(13) 0.0573(13) 0.0041(10) 0.0322(12) 0.0091(11)
O3W 0.0512(15) 0.0355(13) 0.0278(11) 0.000 0.0209(12) 0.000

loop_
_atom_type_symbol
_atom_type_description
_atom_type_scat_dispersion_real
_atom_type_scat_dispersion_imag
_atom_type_scat_source
C C 0.0033 0.0016 'International Tables Vol C Tables 4.2.6.8 and 6.1.1.4'
H H 0.0000 0.0000 'International Tables Vol C Tables 4.2.6.8 and 6.1.1.4'
N N 0.0061 0.0033 'International Tables Vol C Tables 4.2.6.8 and 6.1.1.4'
O O 0.0106 0.0060 'International Tables Vol C Tables 4.2.6.8 and 6.1.1.4'
Zn Zn 0.2839 1.4301 'International Tables Vol C Tables 4.2.6.8 and 6.1.1.4'

loop_
_geom_angle_atom_site_label_1
_geom_angle_atom_site_label_2
_geom_angle_atom_site_label_3
_geom_angle
_geom_angle_site_symmetry_1
_geom_angle_site_symmetry_3
O5 Zn1 O5 126.00(9) . 2_656
O5 Zn1 N3 121.94(7) . 4_636
O5 Zn1 N3 93.13(6) 2_656 4_636
O5 Zn1 N3 93.13(6) . 3_435
O5 Zn1 N3 121.94(7) 2_656 3_435
N3 Zn1 N3 100.02(10) 4_636 3_435
O1 Zn2 N1 137.90(7) . .
O1 Zn2 O3 109.92(6) . 6
N1 Zn2 O3 102.46(7) . 6
O1 Zn2 O1W 101.87(7) . .
N1 Zn2 O1W 100.67(8) . .
O3 Zn2 O1W 96.04(7) 6 .
C2 C1 C6 118.15(19) . .
C2 C1 C10 119.98(18) . .
C6 C1 C10 121.77(19) . .
C3 C2 C1 120.93(19) . .
C3 C2 H2 119.5 . .
C1 C2 H2 119.5 . .
C2 C3 C4 120.92(19) . .
C2 C3 H3 119.5 . .
C4 C3 H3 119.5 . .
C5 C4 C3 117.71(19) . .
C5 C4 C7 122.39(18) . .
C3 C4 C7 119.89(18) . .
C6 C5 C4 121.66(19) . .
C6 C5 H5 119.2 . .
C4 C5 H5 119.2 . .
C5 C6 C1 120.59(19) . .
C5 C6 H6 119.7 . .
C1 C6 H6 119.7 . .
C8 C7 N2 104.42(18) . .
C8 C7 C4 131.69(18) . .
N2 C7 C4 123.89(17) . .
C7 C8 N1 110.64(18) . .
C7 C8 H8 124.7 . .
N1 C8 H8 124.7 . .
N1 C9 N2 110.62(18) . .
N1 C9 H9 124.7 . .
N2 C9 H9 124.7 . .
C11 C10 N4 104.81(18) . .
C11 C10 C1 131.28(19) . .
N4 C10 C1 123.77(17) . .
C10 C11 N3 110.31(18) . .
C10 C11 H11 124.8 . .
N3 C11 H11 124.8 . .
N3 C12 N4 110.79(19) . .
N3 C12 H12 124.6 . .
N4 C12 H12 124.6 . .
C18 C13 C14 121.28(17) . .
C18 C13 H13 119.4 . .
C14 C13 H13 119.4 . .
C15 C14 C13 118.92(18) . .
C15 C14 C20 121.61(18) . .
C13 C14 C20 119.39(17) . .
C14 C15 C16 120.39(18) . .
C14 C15 H15 119.8 . .
C16 C15 H15 119.8 . .
C17 C16 C15 119.94(17) . .
C17 C16 C21 119.61(18) . .
C15 C16 C21 120.40(18) . .
C16 C17 C18 120.28(18) . .
C16 C17 H17 119.9 . .
C18 C17 H17 119.9 . .
C13 C18 C17 119.18(18) . .
C13 C18 C19 120.35(17) . .
C17 C18 C19 120.36(18) . .
O2 C19 O1 121.91(19) . .
O2 C19 C18 121.11(18) . .
O1 C19 C18 116.93(18) . .
O6 C20 O5 124.08(19) . .
O6 C20 C14 118.58(19) . .
O5 C20 C14 117.31(17) . .
O4 C21 O3 122.68(18) . .
O4 C21 C16 120.68(19) . .
O3 C21 C16 116.60(18) . .
C9 N1 C8 105.40(18) . .
C9 N1 Zn2 129.08(15) . .
C8 N1 Zn2 123.86(14) . .
C9 N2 C7 108.91(17) . .
C9 N2 H2A 125.5 . .
C7 N2 H2A 125.5 . .
C12 N3 C11 105.57(17) . .
C12 N3 Zn1 125.18(14) . 3_565
C11 N3 Zn1 128.77(13) . 3_565
C12 N4 C10 108.52(17) . .
C12 N4 H4 125.7 . .
C10 N4 H4 125.7 . .
C19 O1 Zn2 106.45(14) . .
C21 O3 Zn2 110.59(13) . 6_556
C20 O5 Zn1 119.29(12) . .
Zn2 O1W H1W2 119.4 . .
Zn2 O1W H1W1 105.7 . .
H1W2 O1W H1W1 109.3 . .
H2W2 O2W H2W1 123.8 . .

loop_
_geom_bond_atom_site_label_1
_geom_bond_atom_site_label_2
_geom_bond_distance
_geom_bond_site_symmetry_2
Zn1 O5 1.9632(14) .
Zn1 O5 1.9632(14) 2_656
Zn1 N3 2.0270(16) 4_636
Zn1 N3 2.0270(16) 3_435
Zn2 O1 1.9531(16) .
Zn2 N1 1.9721(17) .
Zn2 O3 1.9776(14) 6
Zn2 O1W 2.0256(17) .
C1 C2 1.391(3) .
C1 C6 1.392(3) .
C1 C10 1.467(3) .
C2 C3 1.376(3) .
C2 H2 0.9300 .
C3 C4 1.397(3) .
C3 H3 0.9300 .
C4 C5 1.384(3) .
C4 C7 1.465(3) .
C5 C6 1.374(3) .
C5 H5 0.9300 .
C6 H6 0.9300 .
C7 C8 1.351(3) .
C7 N2 1.377(2) .
C8 N1 1.375(3) .
C8 H8 0.9300 .
C9 N1 1.321(3) .
C9 N2 1.329(3) .
C9 H9 0.9300 .
C10 C11 1.356(3) .
C10 N4 1.380(3) .
C11 N3 1.376(3) .
C11 H11 0.9300 .
C12 N3 1.324(3) .
C12 N4 1.333(3) .
C12 H12 0.9300 .
C13 C18 1.385(3) .
C13 C14 1.390(3) .
C13 H13 0.9300 .
C14 C15 1.388(3) .
C14 C20 1.505(3) .
C15 C16 1.395(3) .
C15 H15 0.9300 .
C16 C17 1.382(3) .
C16 C21 1.502(3) .
C17 C18 1.394(3) .
C17 H17 0.9300 .
C18 C19 1.496(3) .
C19 O2 1.238(3) .
C19 O1 1.275(2) .
C20 O6 1.239(2) .
C20 O5 1.267(3) .
C21 O4 1.242(3) .
C21 O3 1.269(3) .
N2 H2A 0.8600 .
N3 Zn1 2.0270(16) 3_565
N4 H4 0.8600 .
O3 Zn2 1.9776(14) 6_556
O1W H1W2 0.8610 .
O1W H1W1 0.7485 .
O2W H2W2 0.9983 .
O2W H2W1 1.0450 .
O3W H3W1 0.7335 .

loop_
_geom_torsion_atom_site_label_1
_geom_torsion_atom_site_label_2
_geom_torsion_atom_site_label_3
_geom_torsion_atom_site_label_4
_geom_torsion
_geom_torsion_site_symmetry_1
_geom_torsion_site_symmetry_4
C6 C1 C2 C3 1.7(3) . .
C10 C1 C2 C3 -174.8(2) . .
C1 C2 C3 C4 0.0(3) . .
C2 C3 C4 C5 -1.2(3) . .
C2 C3 C4 C7 179.8(2) . .
C3 C4 C5 C6 0.8(3) . .
C7 C4 C5 C6 179.7(2) . .
C4 C5 C6 C1 0.8(3) . .
C2 C1 C6 C5 -2.1(3) . .
C10 C1 C6 C5 174.3(2) . .
C5 C4 C7 C8 175.2(2) . .
C3 C4 C7 C8 -5.9(4) . .
C5 C4 C7 N2 -5.1(3) . .
C3 C4 C7 N2 173.8(2) . .
N2 C7 C8 N1 -0.3(3) . .
C4 C7 C8 N1 179.5(2) . .
C2 C1 C10 C11 25.5(4) . .
C6 C1 C10 C11 -150.8(2) . .
C2 C1 C10 N4 -159.5(2) . .
C6 C1 C10 N4 24.2(3) . .
N4 C10 C11 N3 -0.4(2) . .
C1 C10 C11 N3 175.3(2) . .
C18 C13 C14 C15 -0.2(3) . .
C18 C13 C14 C20 176.40(18) . .
C13 C14 C15 C16 -0.3(3) . .
C20 C14 C15 C16 -176.85(18) . .
C14 C15 C16 C17 0.1(3) . .
C14 C15 C16 C21 177.41(18) . .
C15 C16 C17 C18 0.6(3) . .
C21 C16 C17 C18 -176.71(18) . .
C14 C13 C18 C17 0.9(3) . .
C14 C13 C18 C19 -175.27(19) . .
C16 C17 C18 C13 -1.1(3) . .
C16 C17 C18 C19 175.10(19) . .
C13 C18 C19 O2 158.2(2) . .
C17 C18 C19 O2 -18.0(3) . .
C13 C18 C19 O1 -19.4(3) . .
C17 C18 C19 O1 164.46(19) . .
C15 C14 C20 O6 161.7(2) . .
C13 C14 C20 O6 -14.9(3) . .
C15 C14 C20 O5 -16.4(3) . .
C13 C14 C20 O5 167.04(19) . .
C17 C16 C21 O4 -10.0(3) . .
C15 C16 C21 O4 172.7(2) . .
C17 C16 C21 O3 167.83(19) . .
C15 C16 C21 O3 -9.5(3) . .
N2 C9 N1 C8 0.5(3) . .
N2 C9 N1 Zn2 -165.09(16) . .
C7 C8 N1 C9 -0.1(3) . .
C7 C8 N1 Zn2 166.40(16) . .
O1 Zn2 N1 C9 -48.9(3) . .
O3 Zn2 N1 C9 171.2(2) 6 .
O1W Zn2 N1 C9 72.5(2) . .
O1 Zn2 N1 C8 147.95(17) . .
O3 Zn2 N1 C8 8.0(2) 6 .
O1W Zn2 N1 C8 -90.68(19) . .
N1 C9 N2 C7 -0.6(3) . .
C8 C7 N2 C9 0.5(2) . .
C4 C7 N2 C9 -179.2(2) . .
N4 C12 N3 C11 -0.6(3) . .
N4 C12 N3 Zn1 -173.17(15) . 3_565
C10 C11 N3 C12 0.6(3) . .
C10 C11 N3 Zn1 172.87(15) . 3_565
N3 C12 N4 C10 0.3(3) . .
C11 C10 N4 C12 0.1(2) . .
C1 C10 N4 C12 -176.0(2) . .
O2 C19 O1 Zn2 -15.9(3) . .
C18 C19 O1 Zn2 161.58(15) . .
N1 Zn2 O1 C19 47.58(19) . .
O3 Zn2 O1 C19 -174.38(13) 6 .
O1W Zn2 O1 C19 -73.40(15) . .
O4 C21 O3 Zn2 11.3(3) . 6_556
C16 C21 O3 Zn2 -166.41(14) . 6_556
O6 C20 O5 Zn1 -6.3(3) . .
C14 C20 O5 Zn1 171.65(13) . .
O5 Zn1 O5 C20 -37.35(14) 2_656 .
N3 Zn1 O5 C20 84.81(17) 4_636 .
N3 Zn1 O5 C20 -171.34(16) 3_435 .
